data_2219844
loop_
_publ_author_name
'Ji, Ning-Ning'
'Shi, Zhi-Qiang'

_publ_section_title
;
 1-Cyclopentylidene-2-(2,4-dinitrophenyl)hydrazine
;
_journal_coeditor_code FB2114
_journal_issue 11
_journal_name_full 'Acta Crystallographica Section E'
_journal_page_first o2141
_journal_paper_doi 10.1107/S1600536808033345
_journal_volume 64
_journal_year 2008
_chemical_formula_iupac 'C11 H12 N4 O4'
_chemical_formula_moiety 'C11 H12 N4 O4'
_chemical_formula_sum 'C11 H12 N4 O4'
_chemical_formula_weight 264.25
_chemical_melting_point_gt 318
_chemical_melting_point_lt 320
_chemical_name_systematic
;
1-Cyclopentylidene-2-(2,4-dinitrophenyl)hydrazine
;
_space_group_IT_number 14
_symmetry_cell_setting monoclinic
_symmetry_space_group_name_Hall '-P 2yn'
_symmetry_space_group_name_H-M 'P 1 21/n 1'
_atom_sites_solution_hydrogens difmap
_atom_sites_solution_primary direct
_atom_sites_solution_secondary difmap
_cell_angle_alpha 90.00
_cell_angle_beta 98.528(9)
_cell_angle_gamma 90.00
_cell_formula_units_Z 4
_cell_length_a 6.962(3)
_cell_length_b 21.840(10)
_cell_length_c 8.162(4)
_cell_measurement_reflns_used 1213
_cell_measurement_temperature 295(2)
_cell_measurement_theta_max 21.30
_cell_measurement_theta_min 3.10
_cell_volume 1227.3(10)
_computing_cell_refinement 'SMART (Bruker, 2003)'
_computing_data_collection 'SMART (Bruker, 2003)'
_computing_data_reduction 'SAINT (Bruker, 2003)'
_computing_molecular_graphics 'SHELXTL (Sheldrick, 2008)'
_computing_publication_material 'SHELXTL (Sheldrick, 2008)'
_computing_structure_refinement 'SHELXL97 (Sheldrick, 2008)'
_computing_structure_solution 'SHELXS97 (Sheldrick, 2008)'
_diffrn_ambient_temperature 295(2)
_diffrn_measured_fraction_theta_full 1.000
_diffrn_measured_fraction_theta_max 1.000
_diffrn_measurement_device_type 'Bruker SMART CCD'
_diffrn_measurement_method '\f and \w'
_diffrn_radiation_monochromator graphite
_diffrn_radiation_source 'fine-focus sealed tube'
_diffrn_radiation_type MoK\a
_diffrn_radiation_wavelength 0.71073
_diffrn_reflns_av_R_equivalents 0.0285
_diffrn_reflns_av_sigmaI/netI 0.0294
_diffrn_reflns_limit_h_max 8
_diffrn_reflns_limit_h_min -7
_diffrn_reflns_limit_k_max 26
_diffrn_reflns_limit_k_min -20
_diffrn_reflns_limit_l_max 9
_diffrn_reflns_limit_l_min -9
_diffrn_reflns_number 6423
_diffrn_reflns_theta_full 25.04
_diffrn_reflns_theta_max 25.04
_diffrn_reflns_theta_min 1.86
_diffrn_standards_number 0
_exptl_absorpt_coefficient_mu 0.112
_exptl_absorpt_correction_T_max 0.9933
_exptl_absorpt_correction_T_min 0.9835
_exptl_absorpt_correction_type multi-scan
_exptl_absorpt_process_details '(SADABS; Sheldrick, 1996)'
_exptl_crystal_colour brown
_exptl_crystal_density_diffrn 1.430
_exptl_crystal_density_method 'not measured'
_exptl_crystal_description block
_exptl_crystal_F_000 552
_exptl_crystal_size_max 0.15
_exptl_crystal_size_mid 0.10
_exptl_crystal_size_min 0.06
_refine_diff_density_max 0.134
_refine_diff_density_min -0.136
_refine_ls_extinction_coef 0.008(2)
_refine_ls_extinction_expression Fc^*^=kFc[1+0.001xFc^2^\l^3^/sin(2\q)]^-1/4^
_refine_ls_extinction_method 'SHELXL97 (Sheldrick, 2008)'
_refine_ls_goodness_of_fit_ref 1.024
_refine_ls_hydrogen_treatment constr
_refine_ls_matrix_type full
_refine_ls_number_constraints 64
_refine_ls_number_parameters 192
_refine_ls_number_reflns 2168
_refine_ls_number_restraints 0
_refine_ls_restrained_S_all 1.055
_refine_ls_R_factor_all 0.0736
_refine_ls_R_factor_gt 0.0424
_refine_ls_shift/su_max 0.000
_refine_ls_shift/su_mean 0.000
_refine_ls_structure_factor_coef Fsqd
_refine_ls_weighting_details 'calc w = 1/[\s^2^(Fo^2^)+(0.0582P)^2^+0.1369P] where P=(Fo^2^+2Fc^2^)/3'
_refine_ls_weighting_scheme calc
_refine_ls_wR_factor_gt 0.1094
_refine_ls_wR_factor_ref 0.1292
_reflns_number_gt 1353
_reflns_number_total 2168
_reflns_threshold_expression I>2\s(I)
_cod_data_source_file fb2114.cif
_cod_data_source_block I
_cod_original_sg_symbol_H-M 'P 21/n'
_cod_database_code 2219844
_cod_database_fobs_code 2219844

loop_
_symmetry_equiv_pos_as_xyz
'x, y, z'
'-x+1/2, y+1/2, -z+1/2'
'-x, -y, -z'
'x-1/2, -y-1/2, z-1/2'

loop_
_atom_site_type_symbol
_atom_site_label
_atom_site_fract_x
_atom_site_fract_y
_atom_site_fract_z
_atom_site_U_iso_or_equiv
_atom_site_adp_type
_atom_site_calc_flag
_atom_site_refinement_flags
_atom_site_occupancy
_atom_site_disorder_assembly
_atom_site_disorder_group
O O1 0.7332(3) -0.13258(8) 0.3023(2) 0.0970(6) Uani d . 1 . .
O O2 0.6598(2) -0.04170(8) 0.3749(2) 0.0883(6) Uani d . 1 . .
O O3 1.2739(3) -0.17276(10) 0.0323(3) 0.1106(7) Uani d . 1 . .
O O4 1.4641(3) -0.09968(8) -0.0180(2) 0.0979(6) Uani d . 1 . .
N N1 0.7661(3) -0.07782(10) 0.3142(2) 0.0715(5) Uani d . 1 . .
N N2 1.3231(3) -0.11920(11) 0.0400(2) 0.0802(6) Uani d . 1 . .
N N3 0.8813(2) 0.05130(8) 0.3322(2) 0.0643(5) Uani d . 1 . .
H H3 0.7731 0.0416 0.3643 0.077 Uiso calc R 1 . .
N N4 0.9487(3) 0.11105(8) 0.3468(2) 0.0716(5) Uani d . 1 . .
C C1 0.9877(3) 0.00874(9) 0.2673(2) 0.0563(5) Uani d U 1 . .
C C2 0.9367(3) -0.05376(9) 0.2535(2) 0.0583(5) Uani d U 1 . .
C C3 1.0473(3) -0.09546(10) 0.1801(2) 0.0641(6) Uani d U 1 . .
H H3A 1.0114 -0.1365 0.1717 0.077 Uiso calc R 1 . .
C C4 1.2096(3) -0.07577(10) 0.1204(2) 0.0634(6) Uani d U 1 . .
C C5 1.2658(3) -0.01508(10) 0.1343(3) 0.0653(6) Uani d U 1 . .
H H5 1.3777 -0.0024 0.0944 0.078 Uiso calc R 1 . .
C C6 1.1586(3) 0.02600(10) 0.2058(3) 0.0631(6) Uani d U 1 . .
H H6 1.1986 0.0666 0.2145 0.076 Uiso calc R 1 . .
C C7 0.8305(3) 0.15004(10) 0.3923(3) 0.0690(6) Uani d U 1 B .
C C8 0.6290(3) 0.14145(10) 0.4287(3) 0.0785(7) Uani d DU 1 . .
H H8A 0.6292 0.1186 0.5306 0.094 Uiso calc R 1 A 1
H H8B 0.5503 0.1197 0.3391 0.094 Uiso calc R 1 A 1
C C9 0.5515(8) 0.2067(3) 0.4458(10) 0.0954(16) Uani d PDU 0.631(10) B 1
H H9A 0.4572 0.2078 0.5221 0.114 Uiso calc PR 0.631(10) B 1
H H9B 0.4921 0.2227 0.3393 0.114 Uiso calc PR 0.631(10) B 1
C C10 0.7337(8) 0.2425(3) 0.5134(10) 0.0972(15) Uani d PDU 0.631(10) B 1
H H10A 0.7157 0.2860 0.4924 0.117 Uiso calc PR 0.631(10) B 1
H H10B 0.7690 0.2360 0.6316 0.117 Uiso calc PR 0.631(10) B 1
C C10' 0.7036(14) 0.2469(4) 0.4218(16) 0.090(2) Uani d PDU 0.369(10) B 2
H H10C 0.6345 0.2536 0.3111 0.108 Uiso calc PR 0.369(10) B 2
H H10D 0.7224 0.2859 0.4788 0.108 Uiso calc PR 0.369(10) B 2
C C9' 0.5961(19) 0.2020(4) 0.5176(14) 0.087(2) Uani d PDU 0.369(10) B 2
H H9'1 0.4591 0.2119 0.5080 0.105 Uiso calc PR 0.369(10) B 2
H H9'2 0.6518 0.2006 0.6337 0.105 Uiso calc PR 0.369(10) B 2
C C11 0.8888(4) 0.21600(11) 0.4170(4) 0.0979(8) Uani d DU 1 . .
H H11A 0.8868 0.2367 0.3116 0.117 Uiso calc R 1 B 4
H H11B 1.0176 0.2196 0.4805 0.117 Uiso calc R 1 B 4

loop_
_atom_site_aniso_label
_atom_site_aniso_U_11
_atom_site_aniso_U_22
_atom_site_aniso_U_33
_atom_site_aniso_U_12
_atom_site_aniso_U_13
_atom_site_aniso_U_23
O1 0.0998(14) 0.0748(12) 0.1191(15) -0.0291(10) 0.0247(11) 0.0028(10)
O2 0.0678(11) 0.0882(12) 0.1131(14) -0.0079(9) 0.0276(10) 0.0071(10)
O3 0.1313(17) 0.0738(12) 0.1310(17) 0.0164(11) 0.0340(13) -0.0039(11)
O4 0.0988(14) 0.1102(14) 0.0911(13) 0.0162(11) 0.0353(11) 0.0015(11)
N1 0.0660(13) 0.0744(14) 0.0725(13) -0.0132(11) 0.0047(10) 0.0104(10)
N2 0.0869(15) 0.0837(16) 0.0694(13) 0.0160(13) 0.0095(11) 0.0062(11)
N3 0.0584(11) 0.0658(11) 0.0695(12) -0.0059(9) 0.0124(9) 0.0045(9)
N4 0.0675(12) 0.0604(11) 0.0879(14) -0.0060(10) 0.0151(10) 0.0050(10)
C1 0.0544(12) 0.0634(12) 0.0494(11) -0.0002(10) 0.0019(9) 0.0087(9)
C2 0.0562(12) 0.0630(12) 0.0535(11) -0.0059(10) 0.0011(9) 0.0108(10)
C3 0.0697(14) 0.0613(13) 0.0575(12) -0.0040(11) -0.0025(11) 0.0099(10)
C4 0.0685(14) 0.0646(13) 0.0555(12) 0.0088(11) 0.0032(10) 0.0091(10)
C5 0.0593(12) 0.0761(14) 0.0610(13) -0.0003(11) 0.0104(10) 0.0106(11)
C6 0.0625(13) 0.0638(13) 0.0626(13) -0.0067(10) 0.0080(11) 0.0077(10)
C7 0.0733(14) 0.0660(13) 0.0688(14) -0.0015(12) 0.0145(11) 0.0070(11)
C8 0.0805(16) 0.0807(15) 0.0784(15) -0.0003(12) 0.0254(12) 0.0018(12)
C9 0.104(3) 0.095(3) 0.093(3) 0.023(2) 0.030(3) 0.011(3)
C10 0.118(3) 0.076(3) 0.098(3) 0.011(2) 0.016(3) 0.002(3)
C10' 0.110(4) 0.066(3) 0.094(4) 0.012(3) 0.016(4) 0.007(4)
C9' 0.095(4) 0.080(3) 0.090(4) 0.010(3) 0.026(4) 0.007(4)
C11 0.1034(19) 0.0699(15) 0.123(2) -0.0041(14) 0.0257(16) 0.0030(14)

loop_
_atom_type_symbol
_atom_type_description
_atom_type_scat_dispersion_real
_atom_type_scat_dispersion_imag
_atom_type_scat_source
C C 0.0033 0.0016 'International Tables Vol C Tables 4.2.6.8 and 6.1.1.4'
H H 0.0000 0.0000 'International Tables Vol C Tables 4.2.6.8 and 6.1.1.4'
N N 0.0061 0.0033 'International Tables Vol C Tables 4.2.6.8 and 6.1.1.4'
O O 0.0106 0.0060 'International Tables Vol C Tables 4.2.6.8 and 6.1.1.4'

loop_
_geom_angle_atom_site_label_1
_geom_angle_atom_site_label_2
_geom_angle_atom_site_label_3
_geom_angle
O1 N1 O2 122.8(2)
O1 N1 C2 118.8(2)
O2 N1 C2 118.38(19)
O3 N2 O4 123.3(2)
O3 N2 C4 118.9(2)
O4 N2 C4 117.9(2)
C1 N3 N4 119.05(18)
C1 N3 H3 120.5
N4 N3 H3 120.5
C7 N4 N3 115.38(19)
N3 C1 C6 119.90(19)
N3 C1 C2 123.60(19)
C6 C1 C2 116.5(2)
C3 C2 C1 121.43(19)
C3 C2 N1 116.4(2)
C1 C2 N1 122.1(2)
C4 C3 C2 119.3(2)
C4 C3 H3A 120.3
C2 C3 H3A 120.3
C3 C4 C5 120.8(2)
C3 C4 N2 119.4(2)
C5 C4 N2 119.8(2)
C6 C5 C4 120.2(2)
C6 C5 H5 119.9
C4 C5 H5 119.9
C5 C6 C1 121.7(2)
C5 C6 H6 119.2
C1 C6 H6 119.2
N4 C7 C8 129.9(2)
N4 C7 C11 120.4(2)
C8 C7 C11 109.8(2)
C7 C8 C9 104.8(3)
C7 C8 C9' 101.3(4)
C7 C8 H8A 110.8
C9 C8 H8A 110.8
C9' C8 H8A 91.1
C7 C8 H8B 110.8
C9 C8 H8B 110.8
C9' C8 H8B 131.9
H8A C8 H8B 108.9
C8 C9 C10 102.9(5)
C8 C9 H9A 111.2
C10 C9 H9A 111.2
C8 C9 H9B 111.2
C10 C9 H9B 111.2
H9A C9 H9B 109.1
C11 C10 C9 103.4(5)
C11 C10 H10A 111.1
C9 C10 H10A 111.1
C11 C10 H10B 111.1
C9 C10 H10B 111.1
H10A C10 H10B 109.0
C11 C10' C9' 102.7(7)
C11 C10' H10C 111.2
C9' C10' H10C 111.2
C11 C10' H10D 111.2
C9' C10' H10D 111.2
H10C C10' H10D 109.1
C10' C9' C8 101.1(7)
C10' C9' H9'1 111.5
C8 C9' H9'1 111.5
C10' C9' H9'2 111.5
C8 C9' H9'2 111.5
H9'1 C9' H9'2 109.4
C10' C11 C7 103.0(4)
C7 C11 C10 103.5(3)
C10' C11 H11A 85.0
C7 C11 H11A 111.1
C10 C11 H11A 111.1
C10' C11 H11B 134.2
C7 C11 H11B 111.1
C10 C11 H11B 111.1
H11A C11 H11B 109.0

loop_
_geom_bond_atom_site_label_1
_geom_bond_atom_site_label_2
_geom_bond_distance
O1 N1 1.219(2)
O2 N1 1.234(2)
O3 N2 1.218(2)
O4 N2 1.227(3)
N1 C2 1.452(3)
N2 C4 1.453(3)
N3 C1 1.345(3)
N3 N4 1.386(2)
N3 H3 0.8600
N4 C7 1.277(3)
C1 C6 1.409(3)
C1 C2 1.411(3)
C2 C3 1.385(3)
C3 C4 1.364(3)
C3 H3A 0.9300
C4 C5 1.382(3)
C5 C6 1.354(3)
C5 H5 0.9300
C6 H6 0.9300
C7 C8 1.488(3)
C7 C11 1.502(3)
C8 C9 1.538(6)
C8 C9' 1.542(10)
C8 H8A 0.9700
C8 H8B 0.9700
C9 C10 1.522(7)
C9 H9A 0.9700
C9 H9B 0.9700
C10 C11 1.540(6)
C10 H10A 0.9700
C10 H10B 0.9700
C10' C11 1.461(9)
C10' C9' 1.519(2)
C10' H10C 0.9700
C10' H10D 0.9700
C9' H9'1 0.9700
C9' H9'2 0.9700
C11 H11A 0.9700
C11 H11B 0.9700

loop_
_geom_hbond_atom_site_label_D
_geom_hbond_atom_site_label_H
_geom_hbond_atom_site_label_A
_geom_hbond_distance_DH
_geom_hbond_distance_HA
_geom_hbond_distance_DA
_geom_hbond_angle_DHA
N3 H3 O2 0.86 1.99 2.605(2) 127.6
